data_7702585
loop_
_publ_author_name
'McAdam, C. John'
'Blackie, Evan J.'
'Morgan, Joy L.'
'Mole, Sarah A.'
'Robinson, Brian H.'
'Simpson, Jim'

_publ_section_title
;
 Acetylides of cycloplatinated ferrocenylamines; synthesis and redox
 chemistry&#x2020;
;
_journal_issue 16
_journal_name_full 'Journal of the Chemical Society, Dalton Transactions'
_journal_page_first 2362
_journal_paper_doi 10.1039/b101776o
_journal_year 2001
_chemical_formula_moiety 'C27 H31 Fe2 N O S Pt 1/2 H2O 1/2 H2O'
_chemical_formula_sum 'C27 H33 Fe2 N O2 Pt S'
_chemical_formula_weight 740.38
_chemical_name_systematic
; 
(\m~2~-\h^5^-dimethylaminomethylcyclopentadienyl)-(\h^5^-cyclopentadienyl)-iron-
(ferrocenylethynyl-dimethylsulfoxide-platinum(II)) 2(1/2 water solvate)
;
_space_group_IT_number 15
_space_group_name_Hall '-C 2yc'
_space_group_name_H-M_alt 'C 1 2/c 1'
_symmetry_cell_setting monoclinic
_symmetry_space_group_name_H-M 'C 1 2/c 1'
_atom_sites_solution_hydrogens geom
_atom_sites_solution_primary direct
_atom_sites_solution_secondary difmap
_audit_creation_method SHELXL-97
_cell_angle_alpha 90.00
_cell_angle_beta 112.810(7)
_cell_angle_gamma 90.00
_cell_formula_units_Z 8
_cell_length_a 29.924(10)
_cell_length_b 10.132(3)
_cell_length_c 19.366(6)
_cell_measurement_reflns_used 33369
_cell_measurement_temperature 168(2)
_cell_measurement_theta_max 26.52
_cell_measurement_theta_min 2.14
_cell_volume 5412(3)
_computing_cell_refinement 'Bruker XSCANS'
_computing_data_collection 'Bruker XSCANS'
_computing_data_reduction 'Bruker SHELXTL 1994'
_computing_molecular_graphics
;

TITAN2000 (Hunter & Simpson 1999) & SHELXTLPC (Sheldrick 1990) 

;
_computing_publication_material 'SHELXL-97 (Sheldrick, 1997)'
_computing_structure_refinement 'SHELXL-97 (Sheldrick, 1997)'
_computing_structure_solution 'SHELXS-97 (Sheldrick, 1990)'
_diffrn_ambient_temperature 168(2)
_diffrn_measured_fraction_theta_full 0.984
_diffrn_measured_fraction_theta_max 0.984
_diffrn_measurement_device_type 'CCD area detector Bruker P4'
_diffrn_measurement_method '\w scans'
_diffrn_radiation_monochromator graphite
_diffrn_radiation_source 'fine-focus sealed tube'
_diffrn_radiation_type MoK\a
_diffrn_radiation_wavelength 0.71073
_diffrn_reflns_av_R_equivalents 0.0380
_diffrn_reflns_av_sigmaI/netI 0.0219
_diffrn_reflns_limit_h_max 37
_diffrn_reflns_limit_h_min -37
_diffrn_reflns_limit_k_max 12
_diffrn_reflns_limit_k_min -6
_diffrn_reflns_limit_l_max 24
_diffrn_reflns_limit_l_min -24
_diffrn_reflns_number 33369
_diffrn_reflns_theta_full 26.52
_diffrn_reflns_theta_max 26.52
_diffrn_reflns_theta_min 2.14
_exptl_absorpt_coefficient_mu 6.315
_exptl_absorpt_correction_T_max 1.000000
_exptl_absorpt_correction_T_min 0.707632
_exptl_absorpt_correction_type empirical
_exptl_absorpt_process_details 'SADABS Bruker 1997'
_exptl_crystal_colour orange-red
_exptl_crystal_density_diffrn 1.817
_exptl_crystal_density_meas ?
_exptl_crystal_description plate
_exptl_crystal_F_000 2896
_exptl_crystal_size_max 0.44
_exptl_crystal_size_mid 0.31
_exptl_crystal_size_min 0.04
_refine_diff_density_max 2.919
_refine_diff_density_min -2.795
_refine_diff_density_rms 0.154
_refine_ls_extinction_method none
_refine_ls_goodness_of_fit_ref 1.014
_refine_ls_hydrogen_treatment 'AFIX in SHELXL-97'
_refine_ls_matrix_type full
_refine_ls_number_parameters 317
_refine_ls_number_reflns 5535
_refine_ls_number_restraints 0
_refine_ls_restrained_S_all 1.014
_refine_ls_R_factor_all 0.0433
_refine_ls_R_factor_gt 0.0335
_refine_ls_shift/su_max 0.064
_refine_ls_shift/su_mean 0.002
_refine_ls_structure_factor_coef Fsqd
_refine_ls_weighting_details 'calc w=1/[\s^2^(Fo^2^)+(0.0524P)^2^+53.7846P] where P=(Fo^2^+2Fc^2^)/3'
_refine_ls_weighting_scheme calc
_refine_ls_wR_factor_gt 0.0848
_refine_ls_wR_factor_ref 0.0927
_reflns_number_gt 4738
_reflns_number_total 5535
_reflns_threshold_expression >2sigma(I)
_cod_data_source_file b101776o.txt
_cod_data_source_block compound_5
_cod_depositor_comments
;
The following automatic conversions were performed:

data item '_symmetry_cell_setting' value 'Monoclinic' was changed to
'monoclinic' in accordance with the
/home/saulius/struct/COD-crude-data/automatic-downloads/DataCite-retrospective/RSC/depositions/lib/dictionaries/cif_core.dic
dictionary named 'cif_core.dic' version 2.4.2 last updated on
2011-04-26.

data item '_exptl_crystal_density_meas' value 'not measured' was
changed to '?' -- the value is perceived as not measured.

Automatic conversion script
Id: cif_fix_values 6909 2019-04-08 15:41:33Z antanas 
;
_cod_original_cell_volume 5413(3)
_cod_original_sg_symbol_H-M C2/c
_cod_database_code 7702585

loop_
_symmetry_equiv_pos_as_xyz
'x, y, z'
'-x, y, -z+1/2'
'x+1/2, y+1/2, z'
'-x+1/2, y+1/2, -z+1/2'
'-x, -y, -z'
'x, -y, z-1/2'
'-x+1/2, -y+1/2, -z'
'x+1/2, -y+1/2, z-1/2'

loop_
_atom_site_label
_atom_site_type_symbol
_atom_site_fract_x
_atom_site_fract_y
_atom_site_fract_z
_atom_site_U_iso_or_equiv
_atom_site_adp_type
_atom_site_occupancy
_atom_site_symmetry_multiplicity
_atom_site_calc_flag
_atom_site_refinement_flags
Pt1 PtL 0.062396(7) 0.723519(19) 0.356736(11) 0.02422(8) Uani 1 1 d .
C16 C 0.0931(2) 0.5546(6) 0.3353(4) 0.0365(14) Uani 1 1 d .
C17 C 0.1134(2) 0.4622(6) 0.3228(4) 0.0391(15) Uani 1 1 d .
C18 C 0.1392(2) 0.3535(6) 0.3065(4) 0.0443(17) Uani 1 1 d .
C19 C 0.1829(3) 0.2935(7) 0.3574(5) 0.056(2) Uani 1 1 d .
H19 H 0.2002 0.3175 0.4083 0.067 Uiso 1 1 calc R
C20 C 0.1961(3) 0.1916(7) 0.3184(6) 0.062(3) Uani 1 1 d .
H20 H 0.2235 0.1356 0.3393 0.075 Uiso 1 1 calc R
C21 C 0.1619(3) 0.1867(7) 0.2434(6) 0.060(2) Uani 1 1 d .
H21 H 0.1622 0.1278 0.2054 0.072 Uiso 1 1 calc R
C22 C 0.1266(3) 0.2876(6) 0.2357(5) 0.053(2) Uani 1 1 d .
H22 H 0.0994 0.3075 0.1911 0.063 Uiso 1 1 calc R
Fe2 Fe 0.19481(3) 0.36751(8) 0.26779(6) 0.0364(2) Uani 1 1 d .
C23 C 0.2072(3) 0.5611(6) 0.2546(5) 0.0486(18) Uani 1 1 d .
H23 H 0.1891 0.6328 0.2622 0.058 Uiso 1 1 calc R
C24 C 0.2484(3) 0.5065(8) 0.3076(5) 0.061(2) Uani 1 1 d .
H24 H 0.2632 0.5361 0.3579 0.073 Uiso 1 1 calc R
C25 C 0.2652(3) 0.4031(8) 0.2780(6) 0.064(2) Uani 1 1 d .
H25 H 0.2930 0.3506 0.3039 0.077 Uiso 1 1 calc R
C26 C 0.2344(3) 0.3898(8) 0.2041(6) 0.067(3) Uani 1 1 d .
H26 H 0.2371 0.3258 0.1701 0.080 Uiso 1 1 calc R
C27 C 0.1967(3) 0.4907(10) 0.1868(5) 0.068(3) Uani 1 1 d .
H27 H 0.1708 0.5060 0.1400 0.081 Uiso 1 1 calc R
S1 S 0.03045(5) 0.60968(14) 0.42237(8) 0.0311(3) Uani 1 1 d .
O1 O -0.00151(15) 0.6709(4) 0.4555(2) 0.0349(9) Uani 1 1 d .
C14 C 0.0788(3) 0.5319(9) 0.4978(5) 0.062(2) Uani 1 1 d .
H14A H 0.0984 0.5994 0.5327 0.093 Uiso 1 1 calc R
H14B H 0.0992 0.4823 0.4777 0.093 Uiso 1 1 calc R
H14C H 0.0652 0.4715 0.5241 0.093 Uiso 1 1 calc R
C15 C -0.0015(3) 0.4716(6) 0.3699(5) 0.055(2) Uani 1 1 d .
H15A H -0.0125 0.4160 0.4015 0.082 Uiso 1 1 calc R
H15B H 0.0200 0.4204 0.3527 0.082 Uiso 1 1 calc R
H15C H -0.0295 0.5023 0.3265 0.082 Uiso 1 1 calc R
N1 N 0.09620(16) 0.8377(4) 0.2974(2) 0.0249(9) Uani 1 1 d .
C12 C 0.0903(2) 0.7804(6) 0.2235(3) 0.0349(13) Uani 1 1 d .
H12A H 0.1064 0.8371 0.1994 0.052 Uiso 1 1 calc R
H12B H 0.0557 0.7742 0.1917 0.052 Uiso 1 1 calc R
H12C H 0.1047 0.6921 0.2310 0.052 Uiso 1 1 calc R
C13 C 0.1491(2) 0.8402(6) 0.3459(3) 0.0352(13) Uani 1 1 d .
H13A H 0.1615 0.7496 0.3557 0.053 Uiso 1 1 calc R
H13B H 0.1540 0.8839 0.3935 0.053 Uiso 1 1 calc R
H13C H 0.1666 0.8888 0.3204 0.053 Uiso 1 1 calc R
C1 C 0.0765(2) 0.9767(5) 0.2841(3) 0.0283(11) Uani 1 1 d .
H1A H 0.1033 1.0397 0.2913 0.034 Uiso 1 1 calc R
H1B H 0.0526 0.9854 0.2320 0.034 Uiso 1 1 calc R
C2 C 0.0530(2) 1.0085(5) 0.3375(3) 0.0263(11) Uani 1 1 d .
C3 C 0.03888(18) 0.9027(5) 0.3743(3) 0.0242(10) Uani 1 1 d .
C4 C 0.0122(2) 0.9642(5) 0.4146(3) 0.0266(11) Uani 1 1 d .
H4 H -0.0012 0.9197 0.4454 0.032 Uiso 1 1 calc R
C5 C 0.0096(2) 1.1026(6) 0.4002(3) 0.0303(12) Uani 1 1 d .
H5 H -0.0063 1.1655 0.4192 0.036 Uiso 1 1 calc R
C6 C 0.0350(2) 1.1313(6) 0.3522(3) 0.0323(12) Uani 1 1 d .
H6 H 0.0390 1.2156 0.3339 0.039 Uiso 1 1 calc R
Fe1 Fe 0.08031(3) 1.04678(8) 0.45134(4) 0.02798(18) Uani 1 1 d .
C7 C 0.1549(2) 1.0648(7) 0.4950(4) 0.0424(15) Uani 1 1 d .
H7 H 0.1753 1.0570 0.4679 0.051 Uiso 1 1 calc R
C8 C 0.1406(2) 0.9604(7) 0.5309(4) 0.0436(15) Uani 1 1 d .
H8 H 0.1499 0.8704 0.5325 0.052 Uiso 1 1 calc R
C9 C 0.1096(2) 1.0148(7) 0.5644(3) 0.0429(15) Uani 1 1 d .
H9 H 0.0947 0.9670 0.5920 0.051 Uiso 1 1 calc R
C10 C 0.1049(2) 1.1515(7) 0.5494(3) 0.0437(16) Uani 1 1 d .
H10 H 0.0863 1.2117 0.5650 0.052 Uiso 1 1 calc R
C11 C 0.1330(3) 1.1837(7) 0.5067(4) 0.0465(16) Uani 1 1 d .
H11 H 0.1366 1.2690 0.4892 0.056 Uiso 1 1 calc R
O1S O 0.2793(4) 0.0309(14) 0.4692(5) 0.069(3) Uani 0.50 1 d P
O2S O 0.2500 0.7500 0.5000 0.100(4) Uani 1 2 d S

loop_
_atom_site_aniso_label
_atom_site_aniso_U_11
_atom_site_aniso_U_22
_atom_site_aniso_U_33
_atom_site_aniso_U_23
_atom_site_aniso_U_13
_atom_site_aniso_U_12
Pt1 0.02889(13) 0.01784(12) 0.03492(13) 0.00408(7) 0.02221(9) 0.00380(7)
C16 0.044(3) 0.028(3) 0.051(4) 0.007(3) 0.033(3) 0.003(3)
C17 0.044(4) 0.025(3) 0.064(4) 0.010(3) 0.038(3) 0.004(3)
C18 0.052(4) 0.023(3) 0.082(5) 0.010(3) 0.052(4) 0.006(3)
C19 0.065(5) 0.046(4) 0.081(5) 0.026(4) 0.055(5) 0.021(4)
C20 0.072(5) 0.025(3) 0.126(8) 0.021(4) 0.079(6) 0.017(3)
C21 0.059(5) 0.031(4) 0.118(7) -0.017(4) 0.066(5) -0.009(3)
C22 0.043(4) 0.032(4) 0.100(6) -0.014(4) 0.047(4) -0.008(3)
Fe2 0.0355(5) 0.0223(4) 0.0657(6) -0.0022(4) 0.0354(4) -0.0018(3)
C23 0.047(4) 0.025(3) 0.088(5) -0.002(3) 0.042(4) -0.005(3)
C24 0.045(4) 0.058(5) 0.080(6) -0.004(4) 0.024(4) -0.022(4)
C25 0.038(4) 0.051(5) 0.115(8) 0.009(5) 0.041(5) -0.002(3)
C26 0.090(6) 0.038(4) 0.114(8) -0.014(4) 0.086(6) -0.017(4)
C27 0.052(5) 0.083(6) 0.064(5) 0.026(5) 0.019(4) -0.023(4)
S1 0.0373(8) 0.0220(7) 0.0459(8) 0.0099(6) 0.0292(7) 0.0059(5)
O1 0.042(2) 0.030(2) 0.047(2) 0.0075(18) 0.033(2) 0.0053(18)
C14 0.052(4) 0.071(5) 0.076(5) 0.049(4) 0.039(4) 0.025(4)
C15 0.078(5) 0.019(3) 0.095(6) -0.007(3) 0.064(5) -0.012(3)
N1 0.029(2) 0.024(2) 0.030(2) 0.0002(18) 0.0208(19) 0.0009(18)
C12 0.048(4) 0.031(3) 0.038(3) -0.003(2) 0.030(3) 0.001(3)
C13 0.029(3) 0.035(3) 0.047(3) -0.001(3) 0.021(3) -0.001(2)
C1 0.038(3) 0.021(3) 0.034(3) 0.002(2) 0.023(3) 0.000(2)
C2 0.032(3) 0.021(3) 0.030(3) 0.001(2) 0.016(2) 0.003(2)
C3 0.025(3) 0.021(3) 0.032(3) 0.001(2) 0.016(2) -0.002(2)
C4 0.031(3) 0.024(3) 0.031(3) 0.001(2) 0.019(2) 0.002(2)
C5 0.036(3) 0.025(3) 0.034(3) 0.000(2) 0.017(2) 0.005(2)
C6 0.044(3) 0.023(3) 0.035(3) 0.004(2) 0.021(3) 0.005(2)
Fe1 0.0340(4) 0.0258(4) 0.0311(4) -0.0026(3) 0.0201(3) -0.0032(3)
C7 0.035(3) 0.052(4) 0.048(4) -0.016(3) 0.024(3) -0.012(3)
C8 0.033(3) 0.047(4) 0.043(4) 0.000(3) 0.008(3) 0.005(3)
C9 0.041(4) 0.062(4) 0.026(3) 0.000(3) 0.012(3) -0.005(3)
C10 0.046(4) 0.052(4) 0.036(3) -0.017(3) 0.019(3) -0.010(3)
C11 0.049(4) 0.044(4) 0.053(4) -0.019(3) 0.027(3) -0.019(3)
O1S 0.068(7) 0.111(10) 0.037(5) 0.012(6) 0.030(5) -0.002(7)
O2S 0.065(6) 0.128(9) 0.077(7) 0.020(6) -0.005(5) 0.040(6)

loop_
_atom_type_symbol
_atom_type_description
_atom_type_scat_dispersion_real
_atom_type_scat_dispersion_imag
_atom_type_scat_source
C C 0.0033 0.0016 'International Tables Vol C Tables 4.2.6.8 and 6.1.1.4'
H H 0.0000 0.0000 'International Tables Vol C Tables 4.2.6.8 and 6.1.1.4'
N N 0.0061 0.0033 'International Tables Vol C Tables 4.2.6.8 and 6.1.1.4'
O O 0.0106 0.0060 'International Tables Vol C Tables 4.2.6.8 and 6.1.1.4'
S S 0.1246 0.1234 'International Tables Vol C Tables 4.2.6.8 and 6.1.1.4'
Fe Fe 0.3463 0.8444 'International Tables Vol C Tables 4.2.6.8 and 6.1.1.4'
Pt PtL -1.7033 8.3905 'International Tables Vol C Tables 4.2.6.8 and 6.1.1.4'

loop_
_geom_angle_atom_site_label_1
_geom_angle_atom_site_label_2
_geom_angle_atom_site_label_3
_geom_angle
_geom_angle_publ_flag
C3 Pt1 C16 172.4(2) y
C3 Pt1 N1 82.72(18) y
C16 Pt1 N1 90.03(19) y
C3 Pt1 S1 96.68(14) y
C16 Pt1 S1 90.47(16) y
N1 Pt1 S1 177.34(13) y
C17 C16 Pt1 175.4(5) y
C16 C17 C18 177.7(6) y
C19 C18 C22 106.8(6) ?
C19 C18 C17 126.6(7) ?
C22 C18 C17 126.6(7) ?
C19 C18 Fe2 68.3(4) ?
C22 C18 Fe2 68.7(3) ?
C17 C18 Fe2 126.5(4) ?
C20 C19 C18 108.1(8) ?
C20 C19 Fe2 68.9(4) ?
C18 C19 Fe2 71.0(4) ?
C21 C20 C19 109.4(7) ?
C21 C20 Fe2 70.4(5) ?
C19 C20 Fe2 70.2(4) ?
C20 C21 C22 107.0(7) ?
C20 C21 Fe2 68.9(4) ?
C22 C21 Fe2 69.9(4) ?
C21 C22 C18 108.7(8) ?
C21 C22 Fe2 69.2(4) ?
C18 C22 Fe2 70.5(4) ?
C27 Fe2 C26 42.3(4) ?
C27 Fe2 C20 156.4(4) ?
C26 Fe2 C20 119.1(3) ?
C27 Fe2 C23 41.0(3) ?
C26 Fe2 C23 68.8(3) ?
C20 Fe2 C23 160.0(4) ?
C27 Fe2 C19 162.1(4) ?
C26 Fe2 C19 153.2(4) ?
C20 Fe2 C19 40.9(3) ?
C23 Fe2 C19 124.2(3) ?
C27 Fe2 C21 121.9(4) ?
C26 Fe2 C21 107.6(3) ?
C20 Fe2 C21 40.7(4) ?
C23 Fe2 C21 158.5(4) ?
C19 Fe2 C21 68.9(4) ?
C27 Fe2 C24 67.3(4) ?
C26 Fe2 C24 66.1(4) ?
C20 Fe2 C24 123.9(4) ?
C23 Fe2 C24 39.5(3) ?
C19 Fe2 C24 107.6(4) ?
C21 Fe2 C24 160.0(4) ?
C27 Fe2 C22 109.4(4) ?
C26 Fe2 C22 127.3(4) ?
C20 Fe2 C22 68.3(4) ?
C23 Fe2 C22 123.4(3) ?
C19 Fe2 C22 68.5(4) ?
C21 Fe2 C22 40.9(3) ?
C24 Fe2 C22 157.8(3) ?
C27 Fe2 C25 68.5(4) ?
C26 Fe2 C25 39.2(4) ?
C20 Fe2 C25 106.2(3) ?
C23 Fe2 C25 67.4(3) ?
C19 Fe2 C25 119.2(4) ?
C21 Fe2 C25 124.0(3) ?
C24 Fe2 C25 39.2(3) ?
C22 Fe2 C25 162.2(3) ?
C27 Fe2 C18 126.1(3) ?
C26 Fe2 C18 165.0(4) ?
C20 Fe2 C18 68.5(2) ?
C23 Fe2 C18 108.8(3) ?
C19 Fe2 C18 40.7(3) ?
C21 Fe2 C18 69.0(3) ?
C24 Fe2 C18 122.1(3) ?
C22 Fe2 C18 40.7(3) ?
C25 Fe2 C18 154.8(4) ?
C24 C23 C27 107.5(7) ?
C24 C23 Fe2 70.9(4) ?
C27 C23 Fe2 69.2(4) ?
C23 C24 C25 111.2(8) ?
C23 C24 Fe2 69.7(4) ?
C25 C24 Fe2 71.3(5) ?
C26 C25 C24 107.5(8) ?
C26 C25 Fe2 68.6(4) ?
C24 C25 Fe2 69.5(4) ?
C25 C26 C27 108.5(7) ?
C25 C26 Fe2 72.1(5) ?
C27 C26 Fe2 68.8(4) ?
C23 C27 C26 105.3(7) ?
C23 C27 Fe2 69.8(4) ?
C26 C27 Fe2 68.9(4) ?
O1 S1 C15 106.5(3) ?
O1 S1 C14 106.5(3) ?
C15 S1 C14 101.8(4) ?
O1 S1 Pt1 122.12(18) ?
C15 S1 Pt1 110.0(2) ?
C14 S1 Pt1 108.0(2) ?
C12 N1 C13 108.3(4) ?
C12 N1 C1 107.9(4) ?
C13 N1 C1 109.8(4) ?
C12 N1 Pt1 113.6(3) ?
C13 N1 Pt1 106.1(3) ?
C1 N1 Pt1 111.2(3) ?
C2 C1 N1 109.9(4) ?
C6 C2 C3 110.2(4) ?
C6 C2 C1 129.9(5) ?
C3 C2 C1 119.3(5) ?
C6 C2 Fe1 69.4(3) ?
C3 C2 Fe1 71.5(3) ?
C1 C2 Fe1 132.8(4) ?
C2 C3 C4 105.9(4) ?
C2 C3 Pt1 113.4(3) ?
C4 C3 Pt1 140.7(4) ?
C2 C3 Fe1 68.3(3) ?
C4 C3 Fe1 67.6(3) ?
Pt1 C3 Fe1 126.3(3) ?
C5 C4 C3 108.4(5) ?
C5 C4 Fe1 68.9(3) ?
C3 C4 Fe1 71.5(3) ?
C4 C5 C6 108.8(5) ?
C4 C5 Fe1 70.4(3) ?
C6 C5 Fe1 70.2(3) ?
C2 C6 C5 106.7(5) ?
C2 C6 Fe1 70.1(3) ?
C5 C6 Fe1 68.7(3) ?
C5 Fe1 C9 119.8(2) ?
C5 Fe1 C10 103.8(3) ?
C9 Fe1 C10 40.4(3) ?
C5 Fe1 C6 41.2(2) ?
C9 Fe1 C6 156.7(3) ?
C10 Fe1 C6 121.3(3) ?
C5 Fe1 C8 157.6(3) ?
C9 Fe1 C8 40.9(3) ?
C10 Fe1 C8 68.3(3) ?
C6 Fe1 C8 160.7(2) ?
C5 Fe1 C4 40.7(2) ?
C9 Fe1 C4 105.1(2) ?
C10 Fe1 C4 118.9(2) ?
C6 Fe1 C4 69.0(2) ?
C8 Fe1 C4 123.2(3) ?
C5 Fe1 C11 120.5(3) ?
C9 Fe1 C11 68.0(3) ?
C10 Fe1 C11 40.7(3) ?
C6 Fe1 C11 107.4(3) ?
C8 Fe1 C11 68.0(3) ?
C4 Fe1 C11 155.3(2) ?
C5 Fe1 C7 158.2(3) ?
C9 Fe1 C7 68.3(3) ?
C10 Fe1 C7 68.4(3) ?
C6 Fe1 C7 124.2(3) ?
C8 Fe1 C7 40.3(3) ?
C4 Fe1 C7 161.0(3) ?
C11 Fe1 C7 40.6(3) ?
C5 Fe1 C2 68.1(2) ?
C9 Fe1 C2 160.0(3) ?
C10 Fe1 C2 159.6(3) ?
C6 Fe1 C2 40.5(2) ?
C8 Fe1 C2 126.0(2) ?
C4 Fe1 C2 68.1(2) ?
C11 Fe1 C2 125.9(3) ?
C7 Fe1 C2 111.7(2) ?
C5 Fe1 C3 68.5(2) ?
C9 Fe1 C3 122.5(3) ?
C10 Fe1 C3 156.2(2) ?
C6 Fe1 C3 68.6(2) ?
C8 Fe1 C3 109.8(2) ?
C4 Fe1 C3 40.83(19) ?
C11 Fe1 C3 162.5(2) ?
C7 Fe1 C3 126.5(2) ?
C2 Fe1 C3 40.2(2) ?
C8 C7 C11 107.8(6) ?
C8 C7 Fe1 69.6(4) ?
C11 C7 Fe1 69.6(4) ?
C7 C8 C9 107.8(6) ?
C7 C8 Fe1 70.1(4) ?
C9 C8 Fe1 69.0(4) ?
C10 C9 C8 108.4(6) ?
C10 C9 Fe1 69.9(4) ?
C8 C9 Fe1 70.1(3) ?
C9 C10 C11 108.0(6) ?
C9 C10 Fe1 69.7(4) ?
C11 C10 Fe1 70.2(4) ?
C10 C11 C7 108.0(6) ?
C10 C11 Fe1 69.1(4) ?
C7 C11 Fe1 69.9(4) ?

loop_
_geom_bond_atom_site_label_1
_geom_bond_atom_site_label_2
_geom_bond_distance
_geom_bond_publ_flag
Pt1 C3 2.023(5) y
Pt1 C16 2.059(6) y
Pt1 N1 2.141(4) y
Pt1 S1 2.1912(14) y
C16 C17 1.191(8) y
C17 C18 1.447(8) y
C18 C19 1.434(11) ?
C18 C22 1.439(11) ?
C18 Fe2 2.080(6) ?
C19 C20 1.421(11) ?
C19 Fe2 2.044(7) ?
C20 C21 1.417(13) ?
C20 Fe2 2.027(7) ?
C21 C22 1.435(10) ?
C21 Fe2 2.047(7) ?
C22 Fe2 2.056(7) ?
Fe2 C27 2.023(8) ?
Fe2 C26 2.025(7) ?
Fe2 C23 2.031(7) ?
Fe2 C24 2.046(7) ?
Fe2 C25 2.070(7) ?
C23 C24 1.377(11) ?
C23 C27 1.420(12) ?
C24 C25 1.379(12) ?
C25 C26 1.376(13) ?
C26 C27 1.460(13) ?
S1 O1 1.479(4) ?
S1 C15 1.774(7) ?
S1 C14 1.791(7) ?
N1 C12 1.489(7) ?
N1 C13 1.496(7) ?
N1 C1 1.510(7) y
C1 C2 1.495(7) y
C2 C6 1.428(8) ?
C2 C3 1.438(7) y
C2 Fe1 2.069(5) ?
C3 C4 1.455(7) ?
C3 Fe1 2.111(5) ?
C4 C5 1.426(8) ?
C4 Fe1 2.058(6) ?
C5 C6 1.441(8) ?
C5 Fe1 2.039(6) ?
C6 Fe1 2.059(6) ?
Fe1 C9 2.044(6) ?
Fe1 C10 2.047(6) ?
Fe1 C8 2.059(6) ?
Fe1 C11 2.062(7) ?
Fe1 C7 2.065(6) ?
C7 C8 1.421(10) ?
C7 C11 1.431(10) ?
C8 C9 1.432(9) ?
C9 C10 1.411(10) ?
C10 C11 1.428(9) ?
